data_2235315
loop_
_publ_author_name
'Yeh, Chun-Wei'
'Jong, Ay'
'Tsou, Chi-Hui'
'Huang, Fu-Chang'
'Suen, Maw-Cherng'

_publ_section_title
;
 Poly[(\m~3~-quinoline-6-carboxylato-\k^3^<i>N</i>:<i>O</i>:<i>O</i>')silver(I)]
;
_journal_issue 6
_journal_name_full 'Acta Crystallographica Section E'
_journal_page_first m850
_journal_page_last m851
_journal_paper_doi 10.1107/S1600536812023835
_journal_volume 68
_journal_year 2012
_chemical_formula_iupac '[Ag (C10 H6 N O2)]'
_chemical_formula_moiety 'C10 H6 Ag N O2'
_chemical_formula_sum 'C10 H6 Ag N O2'
_chemical_formula_weight 280.03
_chemical_name_systematic
;
Poly[(\m~3~-quinoline-6-carboxylato-\k^3^<i>N</i>:<i>O</i>:<i>O</i>')silver(I)]
;
_space_group_IT_number 15
_symmetry_cell_setting monoclinic
_symmetry_space_group_name_Hall '-C 2yc'
_symmetry_space_group_name_H-M 'C 1 2/c 1'
_atom_sites_solution_hydrogens geom
_atom_sites_solution_primary direct
_atom_sites_solution_secondary difmap
_audit_creation_method SHELXL-97
_cell_angle_alpha 90.00
_cell_angle_beta 103.4460(10)
_cell_angle_gamma 90.00
_cell_formula_units_Z 8
_cell_length_a 13.0008(10)
_cell_length_b 14.3900(11)
_cell_length_c 9.3431(7)
_cell_measurement_reflns_used 3671
_cell_measurement_temperature 294(2)
_cell_measurement_theta_max 25.993
_cell_measurement_theta_min 2.241
_cell_volume 1700.0(2)
_computing_cell_refinement 'SAINT (Bruker, 2010)'
_computing_data_collection 'APEX2 (Bruker, 2010)'
_computing_data_reduction 'SAINT (Bruker, 2010)'
_computing_molecular_graphics 'DIAMOND (Brandenburg, 2010)'
_computing_publication_material 'SHELXL97 (Sheldrick, 2008)'
_computing_structure_refinement 'SHELXL97 (Sheldrick, 2008)'
_computing_structure_solution 'SHELXS97 (Sheldrick, 2008)'
_diffrn_ambient_temperature 294(2)
_diffrn_measured_fraction_theta_full 0.999
_diffrn_measured_fraction_theta_max 0.999
_diffrn_measurement_device_type 'Bruker APEXII CCD'
_diffrn_measurement_method '\f and \w scans'
_diffrn_radiation_monochromator graphite
_diffrn_radiation_source 'fine-focus sealed tube'
_diffrn_radiation_type MoK\a
_diffrn_radiation_wavelength 0.71073
_diffrn_reflns_av_R_equivalents 0.0211
_diffrn_reflns_av_sigmaI/netI 0.0160
_diffrn_reflns_limit_h_max 7
_diffrn_reflns_limit_h_min -16
_diffrn_reflns_limit_k_max 17
_diffrn_reflns_limit_k_min -17
_diffrn_reflns_limit_l_max 11
_diffrn_reflns_limit_l_min -11
_diffrn_reflns_number 4717
_diffrn_reflns_theta_full 26.02
_diffrn_reflns_theta_max 26.02
_diffrn_reflns_theta_min 2.14
_exptl_absorpt_coefficient_mu 2.336
_exptl_absorpt_correction_T_max 1.000
_exptl_absorpt_correction_T_min 0.471
_exptl_absorpt_correction_type multi-scan
_exptl_absorpt_process_details '(SADABS; Bruker, 2000)'
_exptl_crystal_colour colourless
_exptl_crystal_density_diffrn 2.188
_exptl_crystal_density_method 'not measured'
_exptl_crystal_description block
_exptl_crystal_F_000 1088
_exptl_crystal_size_max 0.39
_exptl_crystal_size_mid 0.28
_exptl_crystal_size_min 0.25
_refine_diff_density_max 0.372
_refine_diff_density_min -0.942
_refine_ls_extinction_method none
_refine_ls_goodness_of_fit_ref 1.075
_refine_ls_hydrogen_treatment constr
_refine_ls_matrix_type full
_refine_ls_number_parameters 127
_refine_ls_number_reflns 1674
_refine_ls_number_restraints 0
_refine_ls_restrained_S_all 1.075
_refine_ls_R_factor_all 0.0292
_refine_ls_R_factor_gt 0.0272
_refine_ls_shift/su_max 0.001
_refine_ls_shift/su_mean 0.000
_refine_ls_structure_factor_coef Fsqd
_refine_ls_weighting_details 'calc w=1/[\s^2^(Fo^2^)+(0.0444P)^2^+2.6516P] where P=(Fo^2^+2Fc^2^)/3'
_refine_ls_weighting_scheme calc
_refine_ls_wR_factor_gt 0.0732
_refine_ls_wR_factor_ref 0.0751
_reflns_number_gt 1543
_reflns_number_total 1674
_reflns_threshold_expression >2sigma(I)
_cod_data_source_file xu5546.cif
_cod_data_source_block I
_cod_original_sg_symbol_H-M 'C 2/c'
_cod_database_code 2235315
_cod_database_fobs_code 2235315

loop_
_symmetry_equiv_pos_as_xyz
'x, y, z'
'-x, y, -z+1/2'
'x+1/2, y+1/2, z'
'-x+1/2, y+1/2, -z+1/2'
'-x, -y, -z'
'x, -y, z-1/2'
'-x+1/2, -y+1/2, -z'
'x+1/2, -y+1/2, z-1/2'

loop_
_atom_site_type_symbol
_atom_site_label
_atom_site_fract_x
_atom_site_fract_y
_atom_site_fract_z
_atom_site_U_iso_or_equiv
_atom_site_adp_type
_atom_site_calc_flag
_atom_site_refinement_flags
_atom_site_occupancy
_atom_site_symmetry_multiplicity
Ag Ag 0.47914(2) 0.410289(16) 0.06057(3) 0.04647(13) Uani d . 1 1
O O1 0.12021(17) -0.00759(14) 0.3242(2) 0.0426(5) Uani d . 1 1
O O2 0.1053(2) 0.12550(16) 0.4404(3) 0.0530(6) Uani d . 1 1
N N 0.42688(18) 0.25041(16) 0.0564(2) 0.0345(5) Uani d . 1 1
C C1 0.4658(2) 0.2003(2) -0.0380(3) 0.0422(7) Uani d . 1 1
H H1A 0.5138 0.2286 -0.0840 0.051 Uiso calc R 1 1
C C2 0.4390(3) 0.1078(2) -0.0724(4) 0.0460(7) Uani d . 1 1
H H2A 0.4675 0.0765 -0.1412 0.055 Uiso calc R 1 1
C C3 0.3706(2) 0.0635(2) -0.0040(3) 0.0398(6) Uani d . 1 1
H H3A 0.3529 0.0015 -0.0243 0.048 Uiso calc R 1 1
C C4 0.3274(2) 0.11373(19) 0.0982(3) 0.0303(5) Uani d . 1 1
C C5 0.3568(2) 0.20801(18) 0.1252(3) 0.0298(5) Uani d . 1 1
C C6 0.3125(2) 0.25912(18) 0.2252(3) 0.0328(5) Uani d . 1 1
H H6A 0.3305 0.3213 0.2434 0.039 Uiso calc R 1 1
C C7 0.2435(2) 0.21763(19) 0.2955(3) 0.0326(5) Uani d . 1 1
H H7A 0.2150 0.2522 0.3610 0.039 Uiso calc R 1 1
C C8 0.2145(2) 0.12338(19) 0.2705(3) 0.0297(5) Uani d . 1 1
C C9 0.2555(2) 0.07253(19) 0.1723(3) 0.0320(5) Uani d . 1 1
H H9A 0.2360 0.0107 0.1544 0.038 Uiso calc R 1 1
C C10 0.1398(2) 0.07663(19) 0.3510(3) 0.0324(6) Uani d . 1 1

loop_
_atom_site_aniso_label
_atom_site_aniso_U_11
_atom_site_aniso_U_22
_atom_site_aniso_U_33
_atom_site_aniso_U_12
_atom_site_aniso_U_13
_atom_site_aniso_U_23
Ag 0.0560(2) 0.03486(17) 0.0611(2) 0.00687(9) 0.03898(14) -0.00040(9)
O1 0.0516(12) 0.0344(11) 0.0518(11) -0.0060(9) 0.0324(10) -0.0010(9)
O2 0.0695(15) 0.0394(12) 0.0698(15) -0.0088(11) 0.0563(13) -0.0094(11)
N 0.0351(12) 0.0319(12) 0.0425(12) -0.0010(9) 0.0209(10) 0.0046(9)
C1 0.0440(16) 0.0419(16) 0.0501(15) -0.0009(13) 0.0304(13) 0.0016(13)
C2 0.0533(19) 0.0432(16) 0.0529(18) 0.0022(14) 0.0354(15) -0.0056(13)
C3 0.0457(16) 0.0351(14) 0.0453(15) -0.0009(13) 0.0246(13) -0.0048(12)
C4 0.0313(13) 0.0293(12) 0.0342(13) 0.0022(10) 0.0159(10) 0.0024(10)
C5 0.0293(12) 0.0313(13) 0.0319(12) 0.0013(10) 0.0135(10) 0.0040(10)
C6 0.0377(14) 0.0260(12) 0.0380(13) -0.0021(10) 0.0158(11) -0.0021(10)
C7 0.0359(13) 0.0328(14) 0.0334(12) 0.0022(11) 0.0168(10) -0.0018(10)
C8 0.0306(12) 0.0300(13) 0.0327(12) 0.0021(11) 0.0158(10) 0.0041(10)
C9 0.0364(14) 0.0270(12) 0.0377(13) -0.0004(10) 0.0193(11) 0.0009(10)
C10 0.0323(13) 0.0349(14) 0.0358(13) 0.0022(11) 0.0196(11) 0.0046(10)

loop_
_atom_type_symbol
_atom_type_description
_atom_type_scat_dispersion_real
_atom_type_scat_dispersion_imag
_atom_type_scat_source
C C 0.0033 0.0016 'International Tables Vol C Tables 4.2.6.8 and 6.1.1.4'
H H 0.0000 0.0000 'International Tables Vol C Tables 4.2.6.8 and 6.1.1.4'
N N 0.0061 0.0033 'International Tables Vol C Tables 4.2.6.8 and 6.1.1.4'
O O 0.0106 0.0060 'International Tables Vol C Tables 4.2.6.8 and 6.1.1.4'
Ag Ag -0.8971 1.1015 'International Tables Vol C Tables 4.2.6.8 and 6.1.1.4'

loop_
_geom_angle_atom_site_label_1
_geom_angle_atom_site_label_2
_geom_angle_atom_site_label_3
_geom_angle_site_symmetry_1
_geom_angle_site_symmetry_3
_geom_angle
O1 Ag O2 4 8 160.44(9)
O1 Ag N 4 . 109.04(8)
O2 Ag N 8 . 90.51(8)
O1 Ag Ag 4 5_665 84.15(5)
O2 Ag Ag 8 5_665 77.68(6)
N Ag Ag . 5_665 156.92(6)
C10 O1 Ag . 4_545 122.44(18)
C10 O2 Ag . 8_456 128.3(2)
C1 N C5 . . 117.8(2)
C1 N Ag . . 112.45(18)
C5 N Ag . . 129.42(18)
N C1 C2 . . 123.9(3)
N C1 H1A . . 118.0
C2 C1 H1A . . 118.0
C3 C2 C1 . . 119.5(3)
C3 C2 H2A . . 120.3
C1 C2 H2A . . 120.3
C2 C3 C4 . . 118.8(3)
C2 C3 H3A . . 120.6
C4 C3 H3A . . 120.6
C5 C4 C3 . . 118.4(2)
C5 C4 C9 . . 119.7(2)
C3 C4 C9 . . 121.8(3)
N C5 C4 . . 121.6(2)
N C5 C6 . . 119.7(2)
C4 C5 C6 . . 118.8(2)
C7 C6 C5 . . 120.3(2)
C7 C6 H6A . . 119.8
C5 C6 H6A . . 119.8
C6 C7 C8 . . 121.3(2)
C6 C7 H7A . . 119.3
C8 C7 H7A . . 119.3
C9 C8 C7 . . 119.4(2)
C9 C8 C10 . . 119.2(2)
C7 C8 C10 . . 121.4(2)
C8 C9 C4 . . 120.4(3)
C8 C9 H9A . . 119.8
C4 C9 H9A . . 119.8
O1 C10 O2 . . 126.1(3)
O1 C10 C8 . . 117.1(2)
O2 C10 C8 . . 116.9(2)

loop_
_geom_bond_atom_site_label_1
_geom_bond_atom_site_label_2
_geom_bond_site_symmetry_2
_geom_bond_distance
_geom_bond_publ_flag
Ag O1 4 2.2067(19) y
Ag O2 8 2.252(2) y
Ag N . 2.397(2) y
Ag Ag 5_665 2.9200(5) ?
O1 C10 . 1.252(3) ?
O1 Ag 4_545 2.2067(19) ?
O2 C10 . 1.252(4) ?
O2 Ag 8_456 2.252(2) ?
N C1 . 1.327(4) ?
N C5 . 1.374(3) ?
C1 C2 . 1.395(5) ?
C1 H1A . 0.9300 ?
C2 C3 . 1.367(5) ?
C2 H2A . 0.9300 ?
C3 C4 . 1.414(4) ?
C3 H3A . 0.9300 ?
C4 C5 . 1.416(4) ?
C4 C9 . 1.415(4) ?
C5 C6 . 1.413(4) ?
C6 C7 . 1.366(4) ?
C6 H6A . 0.9300 ?
C7 C8 . 1.412(4) ?
C7 H7A . 0.9300 ?
C8 C9 . 1.375(4) ?
C8 C10 . 1.517(4) ?
C9 H9A . 0.9300 ?
